data_7200487
loop_
_publ_author_name
'Pescatori, Luca'
'Arduini, Arturo'
'Pochini, Andrea'
'Secchi, Andrea'
'Massera, Chiara'
'Ugozzoli, Franco'

_publ_section_title
;
 Self-assembly of heteroditopic calix[4]arene capsules through ion-pair
 recognition
;
_journal_issue 2
_journal_name_full CrystEngComm
_journal_page_first 239
_journal_paper_doi 10.1039/b816490h
_journal_volume 11
_journal_year 2009
_chemical_formula_sum 'C98 H108 Cl N5 O16'
_chemical_formula_weight 1647.34
_chemical_name_systematic
;
?
;
_space_group_IT_number 14
_symmetry_cell_setting monoclinic
_symmetry_space_group_name_Hall '-P 2yn'
_symmetry_space_group_name_H-M 'P 1 21/n 1'
_atom_sites_solution_hydrogens geom
_atom_sites_solution_primary direct
_atom_sites_solution_secondary difmap
_audit_creation_method SHELXL-97
_cell_angle_alpha 90.00
_cell_angle_beta 102.304(14)
_cell_angle_gamma 90.00
_cell_formula_units_Z 2
_cell_length_a 10.2410(8)
_cell_length_b 25.0670(19)
_cell_length_c 17.9160(14)
_cell_measurement_reflns_used 8623
_cell_measurement_temperature 293(2)
_cell_measurement_theta_max 23.28
_cell_measurement_theta_min 2.0
_cell_volume 4493.6(6)
_computing_data_collection SMART
_computing_data_reduction 'SAINT (Brucker, 1998)'
_computing_structure_refinement 'SHELXL-97 (Sheldrick, 1997)'
_computing_structure_solution 'SIR97 (Giacovazzo et al., 1999)'
_diffrn_ambient_temperature 293(2)
_diffrn_detector_area_resol_mean '8.192 pixels/mm'
_diffrn_measured_fraction_theta_full 0.996
_diffrn_measured_fraction_theta_max 0.996
_diffrn_measurement_device_type 'Brucker AXS Smart 1000'
_diffrn_measurement_method omega-scan
_diffrn_radiation_monochromator graphite
_diffrn_radiation_source 'fine-focus sealed tube'
_diffrn_radiation_type MoK\a
_diffrn_radiation_wavelength 0.71073
_diffrn_reflns_av_R_equivalents 0.0535
_diffrn_reflns_av_sigmaI/netI 0.0565
_diffrn_reflns_limit_h_max 11
_diffrn_reflns_limit_h_min -11
_diffrn_reflns_limit_k_max 27
_diffrn_reflns_limit_k_min -27
_diffrn_reflns_limit_l_max 19
_diffrn_reflns_limit_l_min -19
_diffrn_reflns_number 36563
_diffrn_reflns_theta_full 23.28
_diffrn_reflns_theta_max 23.28
_diffrn_reflns_theta_min 2.00
_exptl_absorpt_coefficient_mu 0.111
_exptl_absorpt_correction_T_max 1.000000
_exptl_absorpt_correction_T_min 0.837458
_exptl_absorpt_correction_type multi-scan
_exptl_absorpt_process_details 'Brucker AXS SADABS'
_exptl_crystal_colour red
_exptl_crystal_density_diffrn 1.218
_exptl_crystal_density_method 'not measured'
_exptl_crystal_description prismatic
_exptl_crystal_F_000 1752
_exptl_crystal_size_max 0.15
_exptl_crystal_size_mid 0.12
_exptl_crystal_size_min 0.10
_refine_diff_density_max 0.803
_refine_diff_density_min -0.458
_refine_diff_density_rms 0.080
_refine_ls_extinction_method none
_refine_ls_goodness_of_fit_ref 1.010
_refine_ls_hydrogen_treatment constr
_refine_ls_matrix_type full
_refine_ls_number_parameters 515
_refine_ls_number_reflns 6450
_refine_ls_number_restraints 8
_refine_ls_restrained_S_all 1.020
_refine_ls_R_factor_all 0.1598
_refine_ls_R_factor_gt 0.1049
_refine_ls_shift/su_max 0.002
_refine_ls_shift/su_mean 0.000
_refine_ls_structure_factor_coef Fsqd
_refine_ls_weighting_details 'calc w=1/[\s^2^(Fo^2^)+(0.2450P)^2^+0.0000P] where P=(Fo^2^+2Fc^2^)/3'
_refine_ls_weighting_scheme calc
_refine_ls_wR_factor_gt 0.3235
_refine_ls_wR_factor_ref 0.3624
_reflns_number_gt 3304
_reflns_number_total 6450
_reflns_threshold_expression >2sigma(I)
_cod_data_source_file b816490h.txt
_cod_data_source_block dcfum
_cod_original_sg_symbol_H-M P21/n
_cod_database_code 7200487

loop_
_symmetry_equiv_pos_as_xyz
'x, y, z'
'-x+1/2, y+1/2, -z+1/2'
'-x, -y, -z'
'x-1/2, -y-1/2, z-1/2'

loop_
_atom_site_label
_atom_site_type_symbol
_atom_site_fract_x
_atom_site_fract_y
_atom_site_fract_z
_atom_site_U_iso_or_equiv
_atom_site_adp_type
_atom_site_occupancy
_atom_site_symmetry_multiplicity
_atom_site_calc_flag
_atom_site_refinement_flags
_atom_site_disorder_assembly
_atom_site_disorder_group
Cl1 Cl 1.0000 0.5000 0.5000 0.1304(13) Uani 1 2 d S . .
N1A N 0.7734(6) 0.5000(2) 0.3352(3) 0.0772(15) Uani 1 1 d . . .
H1A H 0.8118 0.4947 0.3822 0.093 Uiso 1 1 calc R . .
N2A N 0.9804(5) 0.5199(2) 0.3193(3) 0.0733(15) Uani 1 1 d . . .
H2A H 1.0034 0.5110 0.3666 0.088 Uiso 1 1 calc R . .
O1A O 0.4522(4) 0.29056(16) 0.1885(2) 0.0652(11) Uani 1 1 d . . .
O2A O 0.2251(5) 0.2235(2) 0.2217(3) 0.0987(16) Uani 1 1 d . . .
O3A O 0.8003(5) 0.5225(2) 0.2180(3) 0.0875(14) Uani 1 1 d . . .
O1B O 0.1883(4) 0.28433(15) 0.0854(2) 0.0631(11) Uani 1 1 d . . .
O1C O 0.3683(5) 0.23902(17) -0.0274(2) 0.0786(13) Uani 1 1 d . . .
O2C O 0.5369(7) 0.1431(2) 0.0146(4) 0.1108(18) Uani 1 1 d . . .
O1D O 0.6242(4) 0.23895(15) 0.0928(2) 0.0663(11) Uani 1 1 d . . .
C1A C 0.4984(6) 0.3398(2) 0.2176(3) 0.0545(14) Uani 1 1 d . . .
C2A C 0.4050(5) 0.3776(2) 0.2279(3) 0.0584(15) Uani 1 1 d . . .
C3A C 0.4506(6) 0.4255(2) 0.2578(3) 0.0635(16) Uani 1 1 d . . .
H3A H 0.3889 0.4510 0.2655 0.076 Uiso 1 1 calc R . .
C4A C 0.5868(6) 0.4382(2) 0.2774(3) 0.0610(15) Uani 1 1 d . . .
C5A C 0.6761(6) 0.4005(3) 0.2651(3) 0.0667(16) Uani 1 1 d . . .
H5A H 0.7669 0.4084 0.2780 0.080 Uiso 1 1 calc R . .
C6A C 0.6364(6) 0.3502(2) 0.2339(3) 0.0583(15) Uani 1 1 d . . .
C7A C 0.2564(6) 0.3657(3) 0.2042(3) 0.0664(17) Uani 1 1 d . . .
H7A1 H 0.2404 0.3286 0.2148 0.080 Uiso 1 1 calc R . .
H7A2 H 0.2078 0.3877 0.2337 0.080 Uiso 1 1 calc R . .
C8A C 0.4500(7) 0.2501(3) 0.2444(4) 0.081(2) Uani 1 1 d . . .
H8A1 H 0.4216 0.2654 0.2881 0.097 Uiso 1 1 calc R . .
H8A2 H 0.5389 0.2355 0.2617 0.097 Uiso 1 1 calc R . .
C9A C 0.3581(9) 0.2080(4) 0.2112(6) 0.114(3) Uani 1 1 d . . .
H9A1 H 0.3848 0.1743 0.2365 0.136 Uiso 1 1 calc R . .
H9A2 H 0.3577 0.2041 0.1573 0.136 Uiso 1 1 calc R . .
C10A C 0.6287(7) 0.4927(3) 0.3109(4) 0.085(2) Uani 1 1 d . . .
H10A H 0.5937 0.5197 0.2731 0.102 Uiso 1 1 calc R . .
H10B H 0.5883 0.4985 0.3546 0.102 Uiso 1 1 calc R . .
C11A C 0.8470(7) 0.5148(2) 0.2849(4) 0.0667(16) Uani 1 1 d . . .
C12A C 1.0807(7) 0.5379(2) 0.2847(4) 0.0700(17) Uani 1 1 d . . .
C13A C 1.2046(8) 0.5526(3) 0.3349(5) 0.099(2) Uani 1 1 d . . .
H13A H 1.2148 0.5502 0.3876 0.119 Uiso 1 1 calc R . .
C14A C 1.3099(8) 0.5706(3) 0.3023(8) 0.111(3) Uani 1 1 d . . .
H14A H 1.3909 0.5808 0.3332 0.133 Uiso 1 1 calc R . .
C15A C 1.2916(13) 0.5730(3) 0.2247(9) 0.124(4) Uani 1 1 d . . .
H15A H 1.3613 0.5850 0.2033 0.149 Uiso 1 1 calc R . .
C16A C 1.1785(11) 0.5587(3) 0.1793(6) 0.100(3) Uani 1 1 d . . .
H16A H 1.1706 0.5602 0.1266 0.120 Uiso 1 1 calc R . .
C17A C 1.0737(8) 0.5419(3) 0.2078(4) 0.0801(19) Uani 1 1 d . . .
H17A H 0.9945 0.5329 0.1742 0.096 Uiso 1 1 calc R . .
C1B C 0.1807(5) 0.3373(2) 0.0643(3) 0.0599(15) Uani 1 1 d . . .
C2B C 0.1514(6) 0.3500(2) -0.0136(4) 0.0658(16) Uani 1 1 d . . .
C3B C 0.1371(7) 0.4026(3) -0.0348(4) 0.083(2) Uani 1 1 d . . .
H3B H 0.1146 0.4114 -0.0864 0.100 Uiso 1 1 calc R . .
C4B C 0.1557(7) 0.4429(3) 0.0192(5) 0.084(2) Uani 1 1 d . . .
H4B H 0.1445 0.4784 0.0044 0.100 Uiso 1 1 calc R . .
C5B C 0.1910(7) 0.4292(3) 0.0951(4) 0.0780(19) Uani 1 1 d . . .
H5B H 0.2053 0.4563 0.1314 0.094 Uiso 1 1 calc R . .
C6B C 0.2062(5) 0.3768(2) 0.1196(3) 0.0604(15) Uani 1 1 d . . .
C7B C 0.1417(7) 0.3068(3) -0.0752(4) 0.0776(19) Uani 1 1 d . . .
H7B1 H 0.1363 0.2720 -0.0524 0.093 Uiso 1 1 calc R . .
H7B2 H 0.0609 0.3122 -0.1140 0.093 Uiso 1 1 calc R . .
C8B C 0.0763(7) 0.2639(3) 0.1102(5) 0.090(2) Uani 1 1 d . . .
H8B1 H 0.0055 0.2554 0.0665 0.108 Uiso 1 1 calc R . .
H8B2 H 0.0429 0.2902 0.1411 0.108 Uiso 1 1 calc R . .
C9B C 0.1194(9) 0.2145(4) 0.1563(5) 0.109(3) Uani 1 1 d . . .
H9B1 H 0.0429 0.1998 0.1733 0.131 Uiso 1 1 calc R . .
H9B2 H 0.1486 0.1881 0.1238 0.131 Uiso 1 1 calc R . .
C1C C 0.3728(7) 0.2769(3) -0.0828(4) 0.0739(19) Uani 1 1 d . . .
C2C C 0.4941(7) 0.2840(3) -0.1070(4) 0.0718(18) Uani 1 1 d . . .
C3C C 0.4931(8) 0.3199(3) -0.1667(4) 0.0789(19) Uani 1 1 d . . .
H3C H 0.5704 0.3250 -0.1853 0.095 Uiso 1 1 calc R . .
C4C C 0.3801(9) 0.3477(3) -0.1982(4) 0.085(2) Uani 1 1 d . . .
H4C H 0.3800 0.3696 -0.2401 0.102 Uiso 1 1 calc R . .
C5C C 0.2659(8) 0.3439(3) -0.1692(4) 0.082(2) Uani 1 1 d . . .
H5C H 0.1927 0.3654 -0.1892 0.099 Uiso 1 1 calc R . .
C6C C 0.2589(7) 0.3086(3) -0.1109(4) 0.0701(17) Uani 1 1 d . . .
C7C C 0.6203(7) 0.2575(3) -0.0674(4) 0.0760(19) Uani 1 1 d . . .
H7C1 H 0.6760 0.2508 -0.1039 0.091 Uiso 1 1 calc R . .
H7C2 H 0.5994 0.2235 -0.0470 0.091 Uiso 1 1 calc R . .
C8C C 0.3371(10) 0.1878(3) -0.0583(5) 0.108(3) Uani 1 1 d . . .
H8C1 H 0.3732 0.1831 -0.1038 0.129 Uiso 1 1 calc R . .
H8C2 H 0.2410 0.1830 -0.0722 0.129 Uiso 1 1 calc R . .
C9C C 0.4007(12) 0.1462(4) 0.0043(6) 0.128(3) Uani 1 1 d . . .
H9C1 H 0.3779 0.1560 0.0523 0.154 Uiso 1 1 calc R . .
H9C2 H 0.3625 0.1114 -0.0102 0.154 Uiso 1 1 calc R . .
C1D C 0.6920(6) 0.2835(2) 0.0744(4) 0.0620(16) Uani 1 1 d . . .
C2D C 0.7490(6) 0.3189(2) 0.1323(3) 0.0579(15) Uani 1 1 d . . .
C3D C 0.8186(6) 0.3625(3) 0.1126(4) 0.0714(18) Uani 1 1 d . . .
H3D H 0.8576 0.3867 0.1501 0.086 Uiso 1 1 calc R . .
C4D C 0.8303(7) 0.3701(3) 0.0381(5) 0.080(2) Uani 1 1 d . . .
H4D H 0.8803 0.3985 0.0259 0.096 Uiso 1 1 calc R . .
C5D C 0.7691(7) 0.3364(3) -0.0173(4) 0.079(2) Uani 1 1 d . . .
H5D H 0.7755 0.3431 -0.0674 0.095 Uiso 1 1 calc R . .
C6D C 0.6971(6) 0.2921(3) -0.0026(4) 0.0699(18) Uani 1 1 d . . .
C7D C 0.7351(6) 0.3118(3) 0.2140(3) 0.0645(16) Uani 1 1 d . . .
H7D1 H 0.7064 0.2756 0.2211 0.077 Uiso 1 1 calc R . .
H7D2 H 0.8213 0.3172 0.2481 0.077 Uiso 1 1 calc R . .
C8D C 0.7038(7) 0.1908(3) 0.1014(4) 0.084(2) Uani 1 1 d . . .
H8D1 H 0.7649 0.1903 0.1509 0.101 Uiso 1 1 calc R . .
H8D2 H 0.7556 0.1890 0.0620 0.101 Uiso 1 1 calc R . .
C9D C 0.6114(10) 0.1459(3) 0.0946(6) 0.114(3) Uani 1 1 d . . .
H9D1 H 0.5500 0.1509 0.1284 0.137 Uiso 1 1 calc R . .
H9D2 H 0.6604 0.1130 0.1086 0.137 Uiso 1 1 calc R . .
O1S O 0.6829(18) 0.5446(9) 0.5023(14) 0.357(9) Uiso 1 1 d D . .
H1S H 0.7047 0.5161 0.5239 0.429 Uiso 1 1 calc R . .
C1S C 0.678(2) 0.5823(10) 0.5545(11) 0.305(11) Uiso 1 1 d D . .
H1S1 H 0.7580 0.6041 0.5595 0.366 Uiso 1 1 calc R . .
H1S2 H 0.6824 0.5648 0.6032 0.366 Uiso 1 1 calc R . .
C2S C 0.558(3) 0.6189(10) 0.5396(14) 0.355(14) Uiso 1 1 d D . .
H2S1 H 0.5320 0.6260 0.4858 0.426 Uiso 1 1 calc R . .
H2S2 H 0.5810 0.6518 0.5666 0.426 Uiso 1 1 calc R . .
H2S3 H 0.4859 0.6022 0.5569 0.426 Uiso 1 1 calc R . .
C1P C 0.487(2) 0.3937(4) 0.0236(11) 0.140(7) Uiso 0.50 1 d PD . .
H1P1 H 0.4170 0.3776 -0.0138 0.168 Uiso 0.50 1 calc PR . .
H1P2 H 0.4706 0.3880 0.0737 0.168 Uiso 0.50 1 calc PR . .
H1P3 H 0.5713 0.3779 0.0204 0.168 Uiso 0.50 1 calc PR . .
C2P C 0.4912(10) 0.4490(4) 0.0094(6) 0.129(3) Uiso 1 1 d D . .
C3P C 0.5593(11) 0.4804(4) 0.0684(6) 0.142(4) Uiso 1 1 d D . .
H3P H 0.6012 0.4649 0.1144 0.171 Uiso 1 1 calc R . .
C4P C 0.5649(10) 0.5327(4) 0.0594(6) 0.132(3) Uiso 1 1 d D . .
H4P H 0.6056 0.5552 0.0988 0.158 Uiso 1 1 calc R . .

loop_
_atom_site_aniso_label
_atom_site_aniso_U_11
_atom_site_aniso_U_22
_atom_site_aniso_U_33
_atom_site_aniso_U_23
_atom_site_aniso_U_13
_atom_site_aniso_U_12
Cl1 0.174(4) 0.138(3) 0.0723(18) 0.0030(18) 0.0111(19) -0.006(2)
N1A 0.076(4) 0.079(4) 0.075(3) -0.009(3) 0.012(3) -0.016(3)
N2A 0.069(4) 0.085(4) 0.061(3) 0.006(3) 0.004(3) -0.008(3)
O1A 0.060(2) 0.064(3) 0.070(3) -0.001(2) 0.010(2) 0.003(2)
O2A 0.081(4) 0.116(4) 0.100(4) 0.018(3) 0.020(3) -0.002(3)
O3A 0.082(3) 0.104(4) 0.068(3) 0.017(3) -0.004(2) -0.004(3)
O1B 0.063(2) 0.052(2) 0.077(3) 0.0071(19) 0.019(2) -0.0026(19)
O1C 0.108(3) 0.063(3) 0.069(3) 0.008(2) 0.029(2) -0.003(2)
O2C 0.119(5) 0.087(4) 0.132(5) -0.007(3) 0.039(4) -0.003(3)
O1D 0.075(3) 0.053(2) 0.075(3) 0.004(2) 0.026(2) 0.005(2)
C1A 0.063(4) 0.048(3) 0.052(3) 0.000(3) 0.010(3) 0.001(3)
C2A 0.051(3) 0.064(4) 0.063(4) -0.002(3) 0.016(3) 0.004(3)
C3A 0.066(4) 0.058(4) 0.069(4) 0.002(3) 0.021(3) 0.013(3)
C4A 0.062(4) 0.060(4) 0.065(4) -0.004(3) 0.020(3) -0.003(3)
C5A 0.054(4) 0.077(4) 0.067(4) 0.006(3) 0.007(3) -0.005(3)
C6A 0.059(4) 0.054(4) 0.062(4) 0.012(3) 0.011(3) 0.001(3)
C7A 0.060(4) 0.071(4) 0.071(4) -0.010(3) 0.020(3) -0.001(3)
C8A 0.087(5) 0.052(4) 0.101(5) 0.020(4) 0.013(4) 0.001(3)
C9A 0.091(6) 0.110(7) 0.130(7) 0.017(5) -0.001(5) -0.004(5)
C10A 0.081(5) 0.076(5) 0.102(5) -0.019(4) 0.028(4) -0.007(4)
C11A 0.072(4) 0.060(4) 0.068(4) -0.007(3) 0.014(4) -0.005(3)
C12A 0.069(4) 0.051(4) 0.088(5) 0.000(3) 0.014(4) 0.005(3)
C13A 0.091(6) 0.084(5) 0.115(6) -0.017(5) 0.004(5) 0.010(4)
C14A 0.067(5) 0.073(5) 0.195(11) -0.016(6) 0.035(6) -0.011(4)
C15A 0.139(10) 0.065(5) 0.192(12) 0.041(7) 0.090(10) 0.020(6)
C16A 0.101(6) 0.082(6) 0.119(7) 0.018(5) 0.030(6) 0.001(5)
C17A 0.091(5) 0.072(4) 0.079(5) 0.021(4) 0.022(4) 0.002(4)
C1B 0.053(4) 0.059(4) 0.066(4) 0.009(3) 0.011(3) 0.007(3)
C2B 0.056(4) 0.064(4) 0.073(4) 0.002(3) 0.005(3) -0.006(3)
C3B 0.083(5) 0.077(5) 0.084(5) 0.016(4) 0.004(4) 0.003(4)
C4B 0.076(5) 0.065(5) 0.107(6) 0.018(4) 0.015(4) 0.012(4)
C5B 0.073(4) 0.066(4) 0.093(5) -0.010(4) 0.012(4) 0.007(3)
C6B 0.047(3) 0.062(4) 0.073(4) 0.000(3) 0.015(3) 0.005(3)
C7B 0.076(4) 0.078(4) 0.076(4) 0.002(4) 0.010(4) -0.009(4)
C8B 0.065(4) 0.071(4) 0.140(7) 0.025(4) 0.036(4) 0.003(4)
C9B 0.088(6) 0.129(7) 0.107(6) 0.025(5) 0.015(5) -0.024(5)
C1C 0.097(5) 0.071(4) 0.057(4) -0.013(3) 0.023(4) -0.021(4)
C2C 0.092(5) 0.069(4) 0.055(4) -0.005(3) 0.020(4) -0.006(4)
C3C 0.095(5) 0.084(5) 0.062(4) -0.001(4) 0.027(4) -0.009(4)
C4C 0.109(6) 0.090(5) 0.054(4) 0.013(4) 0.011(4) -0.009(5)
C5C 0.090(5) 0.085(5) 0.070(4) 0.004(4) 0.013(4) -0.008(4)
C6C 0.074(4) 0.074(4) 0.060(4) -0.001(3) 0.007(3) -0.005(4)
C7C 0.098(5) 0.063(4) 0.075(4) -0.003(3) 0.037(4) 0.003(4)
C8C 0.160(8) 0.075(5) 0.097(6) 0.002(5) 0.048(6) -0.027(5)
C9C 0.138(9) 0.087(6) 0.165(10) 0.034(6) 0.043(7) -0.016(6)
C1D 0.058(4) 0.057(4) 0.077(4) 0.014(3) 0.028(3) 0.014(3)
C2D 0.051(3) 0.057(4) 0.068(4) 0.003(3) 0.017(3) 0.007(3)
C3D 0.060(4) 0.064(4) 0.093(5) 0.008(4) 0.022(3) 0.005(3)
C4D 0.075(5) 0.064(4) 0.106(6) 0.014(4) 0.029(4) 0.000(4)
C5D 0.076(4) 0.083(5) 0.086(5) 0.027(4) 0.036(4) 0.008(4)
C6D 0.063(4) 0.064(4) 0.088(5) 0.017(4) 0.029(3) 0.010(3)
C7D 0.054(3) 0.061(4) 0.076(4) 0.003(3) 0.009(3) 0.005(3)
C8D 0.095(5) 0.057(4) 0.103(5) 0.015(4) 0.025(4) 0.011(4)
C9D 0.133(7) 0.057(5) 0.150(9) 0.029(5) 0.026(7) 0.024(5)

loop_
_atom_type_symbol
_atom_type_description
_atom_type_scat_dispersion_real
_atom_type_scat_dispersion_imag
_atom_type_scat_source
C C 0.0033 0.0016 'International Tables Vol C Tables 4.2.6.8 and 6.1.1.4'
H H 0.0000 0.0000 'International Tables Vol C Tables 4.2.6.8 and 6.1.1.4'
N N 0.0061 0.0033 'International Tables Vol C Tables 4.2.6.8 and 6.1.1.4'
O O 0.0106 0.0060 'International Tables Vol C Tables 4.2.6.8 and 6.1.1.4'
Cl Cl 0.1484 0.1585 'International Tables Vol C Tables 4.2.6.8 and 6.1.1.4'

loop_
_geom_angle_atom_site_label_1
_geom_angle_atom_site_label_2
_geom_angle_atom_site_label_3
_geom_angle
_geom_angle_site_symmetry_1
_geom_angle_site_symmetry_3
_geom_angle_publ_flag
C11A N1A C10A 120.8(6) . . ?
C11A N2A C12A 126.1(6) . . ?
C1A O1A C8A 115.1(5) . . ?
C9B O2A C9A 114.4(7) . . ?
C1B O1B C8B 115.7(4) . . ?
C1C O1C C8C 112.6(5) . . ?
C9C O2C C9D 115.5(8) . . ?
C1D O1D C8D 113.3(4) . . ?
O1A C1A C2A 118.0(5) . . ?
O1A C1A C6A 119.4(5) . . ?
C2A C1A C6A 122.5(5) . . ?
C3A C2A C1A 117.9(5) . . ?
C3A C2A C7A 121.7(5) . . ?
C1A C2A C7A 120.4(5) . . ?
C2A C3A C4A 122.7(5) . . ?
C5A C4A C3A 117.9(6) . . ?
C5A C4A C10A 123.0(6) . . ?
C3A C4A C10A 119.1(6) . . ?
C4A C5A C6A 122.6(6) . . ?
C1A C6A C5A 116.3(5) . . ?
C1A C6A C7D 122.2(5) . . ?
C5A C6A C7D 121.4(5) . . ?
C6B C7A C2A 110.3(5) . . ?
O1A C8A C9A 109.5(6) . . ?
C8A C9A O2A 107.0(7) . . ?
N1A C10A C4A 114.4(6) . . ?
O3A C11A N1A 123.4(6) . . ?
O3A C11A N2A 125.0(6) . . ?
N1A C11A N2A 111.7(6) . . ?
C17A C12A N2A 126.2(6) . . ?
C17A C12A C13A 117.5(7) . . ?
N2A C12A C13A 116.3(7) . . ?
C14A C13A C12A 118.3(9) . . ?
C15A C14A C13A 119.1(9) . . ?
C16A C15A C14A 122.0(9) . . ?
C15A C16A C17A 121.1(10) . . ?
C16A C17A C12A 122.0(8) . . ?
O1B C1B C6B 120.2(5) . . ?
O1B C1B C2B 118.7(5) . . ?
C6B C1B C2B 121.1(5) . . ?
C3B C2B C1B 118.9(6) . . ?
C3B C2B C7B 119.5(6) . . ?
C1B C2B C7B 121.5(6) . . ?
C2B C3B C4B 121.1(7) . . ?
C5B C4B C3B 118.7(6) . . ?
C4B C5B C6B 122.5(7) . . ?
C1B C6B C5B 117.5(6) . . ?
C1B C6B C7A 123.6(5) . . ?
C5B C6B C7A 118.8(6) . . ?
C6C C7B C2B 110.9(5) . . ?
O1B C8B C9B 108.0(6) . . ?
O2A C9B C8B 113.6(7) . . ?
O1C C1C C6C 119.4(6) . . ?
O1C C1C C2C 118.2(7) . . ?
C6C C1C C2C 122.4(6) . . ?
C3C C2C C1C 116.9(7) . . ?
C3C C2C C7C 121.0(6) . . ?
C1C C2C C7C 122.0(6) . . ?
C4C C3C C2C 120.8(7) . . ?
C3C C4C C5C 121.5(7) . . ?
C4C C5C C6C 120.8(7) . . ?
C5C C6C C1C 117.2(6) . . ?
C5C C6C C7B 121.6(7) . . ?
C1C C6C C7B 121.1(6) . . ?
C2C C7C C6D 111.3(5) . . ?
O1C C8C C9C 107.5(7) . . ?
O2C C9C C8C 113.0(7) . . ?
O1D C1D C2D 119.0(5) . . ?
O1D C1D C6D 118.7(6) . . ?
C2D C1D C6D 122.3(6) . . ?
C3D C2D C1D 117.8(6) . . ?
C3D C2D C7D 119.8(6) . . ?
C1D C2D C7D 122.3(5) . . ?
C4D C3D C2D 120.7(7) . . ?
C5D C4D C3D 120.1(6) . . ?
C4D C5D C6D 122.9(7) . . ?
C5D C6D C1D 116.1(7) . . ?
C5D C6D C7C 121.2(6) . . ?
C1D C6D C7C 122.6(6) . . ?
C6A C7D C2D 111.3(5) . . ?
O1D C8D C9D 107.1(6) . . ?
C8D C9D O2C 108.1(7) . . ?
O1S C1S C2S 117.0(12) . . ?
C4P C2P C3P 124.2(9) 3_665 . ?
C4P C2P C1P 118.9(11) 3_665 . ?
C3P C2P C1P 116.9(9) . . ?
C4P C3P C2P 119.9(9) . . ?
C3P C4P C2P 115.8(10) . 3_665 ?

loop_
_geom_bond_atom_site_label_1
_geom_bond_atom_site_label_2
_geom_bond_distance
_geom_bond_site_symmetry_2
_geom_bond_publ_flag
N1A C11A 1.345(8) . ?
N1A C10A 1.464(9) . ?
N2A C11A 1.380(8) . ?
N2A C12A 1.383(8) . ?
O1A C1A 1.384(6) . ?
O1A C8A 1.429(7) . ?
O2A C9B 1.434(10) . ?
O2A C9A 1.467(10) . ?
O3A C11A 1.206(7) . ?
O1B C1B 1.378(7) . ?
O1B C8B 1.411(7) . ?
O1C C1C 1.381(7) . ?
O1C C8C 1.408(8) . ?
O2C C9C 1.369(11) . ?
O2C C9D 1.475(11) . ?
O1D C1D 1.391(7) . ?
O1D C8D 1.445(7) . ?
C1A C2A 1.388(8) . ?
C1A C6A 1.404(8) . ?
C2A C3A 1.356(8) . ?
C2A C7A 1.520(8) . ?
C3A C4A 1.400(8) . ?
C4A C5A 1.366(8) . ?
C4A C10A 1.518(9) . ?
C5A C6A 1.404(8) . ?
C6A C7D 1.493(8) . ?
C7A C6B 1.519(8) . ?
C8A C9A 1.453(10) . ?
C12A C17A 1.367(9) . ?
C12A C13A 1.439(10) . ?
C13A C14A 1.405(13) . ?
C14A C15A 1.364(14) . ?
C15A C16A 1.316(14) . ?
C16A C17A 1.350(11) . ?
C1B C6B 1.385(8) . ?
C1B C2B 1.402(8) . ?
C2B C3B 1.371(9) . ?
C2B C7B 1.534(9) . ?
C3B C4B 1.382(10) . ?
C4B C5B 1.374(10) . ?
C5B C6B 1.384(9) . ?
C7B C6C 1.475(9) . ?
C8B C9B 1.503(10) . ?
C1C C6C 1.412(9) . ?
C1C C2C 1.411(9) . ?
C2C C3C 1.398(9) . ?
C2C C7C 1.491(9) . ?
C3C C4C 1.365(10) . ?
C4C C5C 1.380(10) . ?
C5C C6C 1.384(9) . ?
C7C C6D 1.525(9) . ?
C8C C9C 1.567(12) . ?
C1D C2D 1.395(9) . ?
C1D C6D 1.407(9) . ?
C2D C3D 1.390(8) . ?
C2D C7D 1.512(8) . ?
C3D C4D 1.378(9) . ?
C4D C5D 1.352(10) . ?
C5D C6D 1.389(9) . ?
C8D C9D 1.459(11) . ?
O1S C1S 1.336(10) . ?
C1S C2S 1.511(10) . ?
C1P C2P 1.411(9) . ?
C2P C4P 1.327(12) 3_665 ?
C2P C3P 1.381(8) . ?
C3P C4P 1.322(8) . ?
C4P C2P 1.327(12) 3_665 ?
